data_2007464
loop_
_publ_author_name
'Inouye, Yoshinobu'
'Kambe, Tohru'
'Tada, Masaru'

_publ_section_title
;(Benzenethiolato-<i>S</i>)(4-<i>tert</i>-butylpyridine-<i>N</i>)bis(dimethylglyoximato-<i>N</i>,<i>N</i>')cobalt(III)
 and
 (4-<i>tert</i>-Butylpyridine-<i>N</i>)bis(dimethylglyoximato-<i>N</i>,<i>N</i>')(4-methoxybenzenethiolato-<i>S</i>)cobalt(III)
;
_journal_issue 7
_journal_name_full 'Acta Crystallographica Section C'
_journal_page_first 945
_journal_page_last 947
_journal_paper_doi 10.1107/S0108270198001693
_journal_volume 54
_journal_year 1998
_chemical_formula_iupac '[Co (C4 H7 N2 O2)2 (C9 H13 N) (C6 H5 S)]'
_chemical_formula_sum 'C23 H32 Co N5 O4 S'
_chemical_formula_weight 533.53
_chemical_melting_point 204.5(5)
_chemical_name_common Co(DH)~2~(4-^t^Bu-Py)(PhS)
_chemical_name_systematic
; Bis(dimethylglyoximato)(benzenethiolato)(4-tert-
butylpyridine)Cobalt(III)
;
_space_group_IT_number 14
_symmetry_cell_setting monoclinic
_symmetry_space_group_name_Hall '-P 2yab'
_symmetry_space_group_name_H-M 'P 1 21/a 1'
_cell_angle_alpha 90.00
_cell_angle_beta 91.060(10)
_cell_angle_gamma 90.00
_cell_formula_units_Z 4
_cell_length_a 23.630(6)
_cell_length_b 10.9850(10)
_cell_length_c 9.779(3)
_cell_measurement_reflns_used 25
_cell_measurement_temperature 293(2)
_cell_measurement_theta_max 13.85
_cell_measurement_theta_min 11.56
_cell_volume 2538.0(10)
_computing_cell_refinement 'CAD-4 Software'
_computing_data_collection 'CAD-4 Software (Enraf-Nonius, 1989)'
_computing_data_reduction 'MolEN (Fair, 1990)'
_computing_molecular_graphics 'ORTEPII (Johnson, 1976)'
_computing_structure_refinement 'SHELXL93 (Sheldrick, 1993)'
_computing_structure_solution 'SHELXS86 (Sheldrick, 1990)'
_diffrn_ambient_temperature 293(2)
_diffrn_measurement_device_type 'Enraf-Nonius CAD-4'
_diffrn_measurement_method \w--2\q
_diffrn_radiation_monochromator graphite
_diffrn_radiation_source 'fine-focus sealed tube'
_diffrn_radiation_type MoK\a
_diffrn_radiation_wavelength 0.71073
_diffrn_reflns_av_R_equivalents 0.018
_diffrn_reflns_av_sigmaI/netI 0.0305
_diffrn_reflns_limit_h_max 28
_diffrn_reflns_limit_h_min 0
_diffrn_reflns_limit_k_max 13
_diffrn_reflns_limit_k_min 0
_diffrn_reflns_limit_l_max 11
_diffrn_reflns_limit_l_min -11
_diffrn_reflns_number 4588
_diffrn_reflns_theta_max 24.99
_diffrn_reflns_theta_min 1.72
_diffrn_standards_decay_% 0.2
_diffrn_standards_interval_time 120
_diffrn_standards_number 3
_exptl_absorpt_coefficient_mu 0.797
_exptl_absorpt_correction_type none
_exptl_crystal_colour 'dark green'
_exptl_crystal_density_diffrn 1.396
_exptl_crystal_density_method 'not measured'
_exptl_crystal_description rod
_exptl_crystal_F_000 1120
_exptl_crystal_size_max 0.20
_exptl_crystal_size_mid 0.20
_exptl_crystal_size_min 0.10
_refine_diff_density_max 0.280
_refine_diff_density_min -0.315
_refine_ls_extinction_method none
_refine_ls_goodness_of_fit_all 1.076
_refine_ls_goodness_of_fit_obs 1.100
_refine_ls_hydrogen_treatment 'H atoms treated by a mixture of independent and constrained refinement'
_refine_ls_matrix_type full
_refine_ls_number_parameters 340
_refine_ls_number_reflns 4469
_refine_ls_number_restraints 0
_refine_ls_restrained_S_all 1.081
_refine_ls_restrained_S_obs 1.100
_refine_ls_R_factor_all 0.054
_refine_ls_R_factor_obs .034
_refine_ls_shift/esd_max -0.025
_refine_ls_shift/esd_mean 0.000
_refine_ls_structure_factor_coef Fsqd
_refine_ls_weighting_details 'w = 1/[\s^2^(Fo^2^)+(0.0433P)^2^+1.0976P] where P = (Fo^2^+2Fc^2^)/3'
_refine_ls_weighting_scheme calc
_refine_ls_wR_factor_all 0.090
_refine_ls_wR_factor_obs .084
_reflns_number_observed 3615
_reflns_number_total 4469
_reflns_observed_criterion I>2\s(I)
_cod_data_source_file oa1029.cif
_cod_data_source_block 1
_cod_depositor_comments
;
The following automatic conversions were performed:

'_chemical_melting_point' value '204--205' was changed to '204.5(5)'
- the average value was taken and precision was estimated.

Automatic conversion script
Id: cif_fix_values 1646 2011-03-28 12:23:43Z adriana 

The following automatic conversions were performed:

'_chemical_melting_point' value '204--205' was changed to '204.5(5)'
- the average value was taken and precision was estimated.

Automatic conversion script
Id: cif_fix_values 1715 2011-07-08 13:25:40Z adriana 

The following automatic conversions were performed:

'_refine_ls_weighting_scheme' value 'calc w =
1/[\s^2^(Fo^2^)+(0.0433P)^2^+1.0976P] where P = (Fo^2^+2Fc^2^)/3' was
changed to 'calc'. New tag '_refine_ls_weighting_details' was
created. The value of the new tag was set to 'w =
1/[\s^2^(Fo^2^)+(0.0433P)^2^+1.0976P] where P = (Fo^2^+2Fc^2^)/3'.

Automatic conversion script
Id: cif_fix_values 3143 2015-03-26 13:38:13Z robertas 
;
_cod_original_sg_symbol_H-M 'P 21 /a'
_cod_original_formula_sum 'C23 H32 Co1 N5 O4 S1'
_cod_database_code 2007464

loop_
_symmetry_equiv_pos_as_xyz
'x, y, z'
'-x+1/2, y+1/2, -z'
'-x, -y, -z'
'x-1/2, -y-1/2, z'

loop_
_atom_site_aniso_label
_atom_site_aniso_U_11
_atom_site_aniso_U_22
_atom_site_aniso_U_33
_atom_site_aniso_U_12
_atom_site_aniso_U_13
_atom_site_aniso_U_23
Co .0305(2) .0274(2) .0265(2) -.00240(13) .00097(12) -.00103(13)
S .0340(3) .0356(4) .0509(4) .0027(3) .0065(3) .0042(3)
N1 .0355(11) .0292(10) .0362(11) -.0019(9) -.0030(9) -.0011(9)
N2 .0379(11) .0406(12) .0283(10) .0008(9) -.0001(8) -.0038(9)
N3 .0331(11) .0298(11) .0428(12) -.0014(9) .0009(9) -.0058(9)
N4 .0397(11) .0354(12) .0290(10) .0036(9) .0012(9) -.0002(9)
N5 .0333(10) .0298(11) .0286(10) -.0007(8) -.0001(8) -.0011(8)
O1 .0485(11) .0380(10) .0449(10) -.0092(8) -.0095(8) -.0057(8)
O2 .0597(13) .0633(14) .0332(10) -.0069(10) -.0024(9) -.0145(9)
O3 .0481(11) .0435(11) .0518(11) -.0086(9) -.0074(9) -.0155(9)
O4 .0604(12) .0545(12) .0300(9) -.0072(10) -.0051(8) -.0064(9)
C1 .0355(13) .0333(13) .0447(15) .0000(11) .0061(11) .0084(12)
C2 .055(2) .052(2) .075(2) -.0148(15) .015(2) .011(2)
C3 .0406(14) .0422(15) .0334(13) .0075(12) .0055(11) .0081(11)
C4 .063(2) .076(2) .043(2) .008(2) .0193(14) .013(2)
C5 .0400(14) .0331(14) .056(2) -.0031(11) .0143(12) .0017(13)
C6 .069(2) .049(2) .090(3) -.021(2) .026(2) .003(2)
C7 .0446(15) .0372(15) .0389(14) .0035(12) .0134(11) .0055(12)
C8 .084(2) .067(2) .048(2) .006(2) .022(2) .020(2)
C9 .0416(15) .048(2) .045(2) .0041(12) -.0093(12) -.0131(13)
C10 .051(2) .043(2) .048(2) .0092(13) -.0080(13) -.0173(13)
C11 .0376(13) .0363(14) .0313(12) -.0001(10) .0036(10) .0027(10)
C12 .0400(14) .044(2) .0419(15) .0014(12) -.0107(12) -.0032(12)
C13 .0433(14) .0379(15) .0362(14) .0002(11) -.0045(11) -.0066(12)
C14 .0438(15) .049(2) .0435(15) .0118(13) .0029(12) .0009(13)
C15 .058(2) .062(2) .061(2) .021(2) .0060(15) -.012(2)
C16 .040(2) .091(3) .097(3) .013(2) -.004(2) -.026(2)
C17 .095(3) .081(3) .072(2) .045(2) .022(2) .031(2)
C18 .0331(13) .0334(13) .0415(14) .0055(10) .0040(10) -.0034(11)
C19 .053(2) .042(2) .052(2) .0044(13) -.0036(14) -.0104(14)
C20 .062(2) .042(2) .086(3) -.0056(15) -.002(2) -.016(2)
C21 .062(2) .038(2) .091(3) .003(2) .016(2) .010(2)
C22 .058(2) .057(2) .060(2) .009(2) .001(2) .018(2)
C23 .045(2) .046(2) .047(2) .0007(13) -.0032(12) -.0005(13)

loop_
_atom_site_label
_atom_site_fract_x
_atom_site_fract_y
_atom_site_fract_z
_atom_site_U_iso_or_equiv
_atom_site_thermal_displace_type
_atom_site_calc_flag
_atom_site_refinement_flags
_atom_site_occupancy
_atom_site_disorder_group
_atom_site_type_symbol
Co .376094(12) .90717(3) .26928(3) .02812(11) Uani d . 1 . Co
S .29685(3) 1.02551(6) .25980(7) .0401(2) Uani d . 1 . S
N1 .32386(8) .7765(2) .2673(2) .0336(4) Uani d . 1 . N
N2 .36498(8) .8927(2) .4597(2) .0356(5) Uani d . 1 . N
N3 .42608(8) 1.0413(2) .2721(2) .0352(5) Uani d . 1 . N
N4 .38286(8) .9294(2) .0787(2) .0347(5) Uani d . 1 . N
N5 .44087(8) .7900(2) .2767(2) .0306(4) Uani d . 1 . N
O1 .30681(7) .7239(2) .1517(2) .0439(4) Uani d . 1 . O
O2 .39000(9) .9668(2) .5540(2) .0521(5) Uani d . 1 . O
H2 .4117(15) 1.021(3) .500(4) .078 Uiso d . 1 . H
O3 .44598(8) 1.0896(2) .3881(2) .0479(5) Uani d . 1 . O
O4 .35530(8) .8598(2) -.0154(2) .0484(5) Uani d . 1 . O
H4 .3322(14) .804(3) .041(3) .073 Uiso d . 1 . H
C1 .30433(10) .7429(2) .3849(3) .0378(6) Uani d . 1 . C
C2 .26111(13) .6454(3) .3995(3) .0606(8) Uani d . 1 . C
H2A .2440(7) .6283(15) .3118(5) .091 Uiso calc R 1 . H
H2B .2326(5) .6720(8) .4614(18) .091 Uiso calc R 1 . H
H2C .2789(2) .5731(7) .435(2) .091 Uiso calc R 1 . H
C3 .32856(11) .8128(2) .4986(2) .0387(6) Uani d . 1 . C
C4 .31176(13) .7986(3) .6444(3) .0605(8) Uani d . 1 . C
H4A .3417(4) .8277(19) .7035(3) .091 Uiso calc R 1 . H
H4B .3048(9) .7142(4) .6632(7) .091 Uiso calc R 1 . H
H4C .2780(6) .8448(17) .6601(7) .091 Uiso calc R 1 . H
C5 .43943(11) 1.0856(2) .1539(3) .0427(6) Uani d . 1 . C
C6 .47701(14) 1.1942(3) .1395(4) .0693(10) Uani d . 1 . C
H6A .4991(8) 1.2049(13) .2221(10) .104 Uiso calc R 1 . H
H6B .45427(15) 1.2653(5) .123(3) .104 Uiso calc R 1 . H
H6C .5018(7) 1.1820(10) .0641(16) .104 Uiso calc R 1 . H
C7 .41288(11) 1.0209(2) .0394(3) .0401(6) Uani d . 1 . C
C8 .4176(2) 1.0584(3) -.1068(3) .0662(9) Uani d . 1 . C
H8A .4020(9) .9959(10) -.1648(3) .099 Uiso calc R 1 . H
H8B .4567(2) 1.071(2) -.1279(7) .099 Uiso calc R 1 . H
H8C .3971(8) 1.1329(12) -.1216(6) .099 Uiso calc R 1 . H
C9 .44341(12) .6941(3) .1928(3) .0448(6) Uani d . 1 . C
H9 .4115(12) .682(3) .126(3) .054 Uiso d . 1 . H
C10 .48767(12) .6130(3) .1939(3) .0477(7) Uani d . 1 . C
H10 .4874(12) .549(3) .133(3) .057 Uiso d . 1 . H
C11 .53267(10) .6255(2) .2853(2) .0351(5) Uani d . 1 . C
C12 .52900(11) .7236(3) .3732(3) .0421(6) Uani d . 1 . C
H12 .5549(12) .736(3) .436(3) .051 Uiso d . 1 . H
C13 .48400(11) .8023(2) .3671(3) .0392(6) Uani d . 1 . C
H13 .4813(11) .868(3) .430(3) .047 Uiso d . 1 . H
C14 .58205(11) .5356(3) .2932(3) .0453(6) Uani d . 1 . C
C15 .58727(13) .4637(3) .1601(3) .0602(8) Uani d . 1 . C
H15A .6208(5) .4143(16) .1646(10) .090 Uiso calc R 1 . H
H15B .5896(10) .5191(3) .0846(4) .090 Uiso calc R 1 . H
H15C .5547(5) .4124(15) .1478(12) .090 Uiso calc R 1 . H
C16 .63762(13) .6040(4) .3197(4) .0762(11) Uani d . 1 . C
H16A .6686(2) .5475(5) .318(3) .114 Uiso calc R 1 . H
H16B .6365(5) .643(2) .4074(12) .114 Uiso calc R 1 . H
H16C .6426(6) .6642(17) .2498(16) .114 Uiso calc R 1 . H
C17 .5707(2) .4483(3) .4110(4) .0824(12) Uani d . 1 . C
H17A .6016(6) .3918(17) .420(2) .124 Uiso calc R 1 . H
H17B .5363(7) .4045(19) .3926(14) .124 Uiso calc R 1 . H
H17C .5672(12) .4937(4) .4943(6) .124 Uiso calc R 1 . H
C18 .31247(10) 1.1737(2) .2033(3) .0360(6) Uani d . 1 . C
C19 .33991(12) 1.2581(3) .2875(3) .0493(7) Uani d . 1 . C
H19 .3535(12) 1.233(3) .376(3) .059 Uiso d . 1 . H
C20 .34535(15) 1.3773(3) .2461(4) .0633(9) Uani d . 1 . C
H20 .3651(14) 1.432(3) .305(4) .076 Uiso d . 1 . H
C21 .32254(15) 1.4155(3) .1248(4) .0634(9) Uani d . 1 . C
H21 .3246(14) 1.498(3) .101(4) .076 Uiso d . 1 . H
C22 .29587(14) 1.3339(3) .0401(4) .0585(8) Uani d . 1 . C
H22 .2797(14) 1.360(3) -.037(4) .070 Uiso d . 1 . H
C23 .29150(12) 1.2135(3) .0779(3) .0458(7) Uani d . 1 . C
H23 .2749(12) 1.161(3) .021(3) .055 Uiso d . 1 . H

loop_
_atom_type_symbol
_atom_type_description
_atom_type_scat_dispersion_real
_atom_type_scat_dispersion_imag
_atom_type_scat_source
C C 0.0033 0.0016 'International Tables Vol C Tables 4.2.6.8 and 6.1.1.4'
H H 0.0000 0.0000 'International Tables Vol C Tables 4.2.6.8 and 6.1.1.4'
N N 0.0061 0.0033 'International Tables Vol C Tables 4.2.6.8 and 6.1.1.4'
O O 0.0106 0.0060 'International Tables Vol C Tables 4.2.6.8 and 6.1.1.4'
S S 0.1246 0.1234 'International Tables Vol C Tables 4.2.6.8 and 6.1.1.4'
Co Co 0.3494 0.9721 'International Tables Vol C Tables 4.2.6.8 and 6.1.1.4'

loop_
_geom_angle_atom_site_label_1
_geom_angle_atom_site_label_2
_geom_angle_atom_site_label_3
_geom_angle
_geom_angle_publ_flag
N3 Co N4 81.33(9) yes
N3 Co N2 98.59(9) yes
N4 Co N2 175.96(9) yes
N3 Co N1 178.00(9) yes
N4 Co N1 98.92(9) yes
N2 Co N1 81.01(9) yes
N3 Co N5 91.35(8) yes
N4 Co N5 92.31(8) yes
N2 Co N5 91.73(8) yes
N1 Co N5 90.62(8) yes
N3 Co S 93.95(7) yes
N4 Co S 88.31(6) yes
N2 Co S 87.66(6) yes
N1 Co S 84.08(7) yes
N5 Co S 174.70(6) yes
C18 S Co 111.30(8) yes
C1 N1 O1 121.5(2) ?
C1 N1 Co 116.6(2) ?
O1 N1 Co 121.8(2) ?
C3 N2 O2 119.4(2) ?
C3 N2 Co 116.9(2) ?
O2 N2 Co 123.5(2) ?
C5 N3 O3 121.4(2) ?
C5 N3 Co 116.2(2) ?
O3 N3 Co 122.3(2) ?
C7 N4 O4 119.8(2) ?
C7 N4 Co 116.8(2) ?
O4 N4 Co 123.3(2) ?
C9 N5 C13 116.2(2) ?
C9 N5 Co 121.8(2) ?
C13 N5 Co 122.0(2) ?
N2 O2 H2 103.(2) ?
N4 O4 H4 103.5(18) ?
N1 C1 C3 112.5(2) ?
N1 C1 C2 123.0(2) ?
C3 C1 C2 124.5(2) ?
C1 C2 H2A 109.5(2) ?
C1 C2 H2B 109.5(2) ?
H2A C2 H2B 109.5 ?
C1 C2 H2C 109.5(2) ?
H2A C2 H2C 109.5 ?
H2B C2 H2C 109.5 ?
N2 C3 C1 112.8(2) ?
N2 C3 C4 122.8(3) ?
C1 C3 C4 124.3(2) ?
C3 C4 H4A 109.5(2) ?
C3 C4 H4B 109.5(2) ?
H4A C4 H4B 109.5 ?
C3 C4 H4C 109.5(2) ?
H4A C4 H4C 109.5 ?
H4B C4 H4C 109.5 ?
N3 C5 C7 113.1(2) ?
N3 C5 C6 122.5(3) ?
C7 C5 C6 124.4(3) ?
C5 C6 H6A 109.5(2) ?
C5 C6 H6B 109.5(2) ?
H6A C6 H6B 109.5 ?
C5 C6 H6C 109.5(2) ?
H6A C6 H6C 109.5 ?
H6B C6 H6C 109.5 ?
N4 C7 C5 112.5(2) ?
N4 C7 C8 123.4(3) ?
C5 C7 C8 124.1(3) ?
C7 C8 H8A 109.5(2) ?
C7 C8 H8B 109.5(2) ?
H8A C8 H8B 109.5 ?
C7 C8 H8C 109.5(2) ?
H8A C8 H8C 109.5 ?
H8B C8 H8C 109.5 ?
N5 C9 C10 123.3(2) ?
N5 C9 H9 117.8(16) ?
C10 C9 H9 118.9(16) ?
C9 C10 C11 121.1(3) ?
C9 C10 H10 119.6(18) ?
C11 C10 H10 119.3(18) ?
C12 C11 C10 115.0(2) ?
C12 C11 C14 121.9(2) ?
C10 C11 C14 123.1(2) ?
C13 C12 C11 121.5(2) ?
C13 C12 H12 117.9(19) ?
C11 C12 H12 120.6(19) ?
N5 C13 C12 122.9(2) ?
N5 C13 H13 116.4(17) ?
C12 C13 H13 120.7(17) ?
C17 C14 C15 109.6(3) ?
C17 C14 C11 107.4(2) ?
C15 C14 C11 111.4(2) ?
C17 C14 C16 110.0(3) ?
C15 C14 C16 108.4(2) ?
C11 C14 C16 110.1(2) ?
C14 C15 H15A 109.47(15) ?
C14 C15 H15B 109.5(2) ?
H15A C15 H15B 109.5 ?
C14 C15 H15C 109.5(2) ?
H15A C15 H15C 109.5 ?
H15B C15 H15C 109.5 ?
C14 C16 H16A 109.5(2) ?
C14 C16 H16B 109.5(2) ?
H16A C16 H16B 109.5 ?
C14 C16 H16C 109.5(2) ?
H16A C16 H16C 109.5 ?
H16B C16 H16C 109.5 ?
C14 C17 H17A 109.5(2) ?
C14 C17 H17B 109.5(2) ?
H17A C17 H17B 109.5 ?
C14 C17 H17C 109.5(2) ?
H17A C17 H17C 109.5 ?
H17B C17 H17C 109.5 ?
C23 C18 C19 118.0(3) ?
C23 C18 S 119.7(2) ?
C19 C18 S 121.9(2) ?
C20 C19 C18 120.3(3) ?
C20 C19 H19 120.3(19) ?
C18 C19 H19 119.4(18) ?
C21 C20 C19 120.8(3) ?
C21 C20 H20 121.(2) ?
C19 C20 H20 118.(2) ?
C20 C21 C22 119.8(3) ?
C20 C21 H21 120.(2) ?
C22 C21 H21 121.(2) ?
C21 C22 C23 120.2(3) ?
C21 C22 H22 119.(2) ?
C23 C22 H22 120.(2) ?
C22 C23 C18 120.9(3) ?
C22 C23 H23 119.6(19) ?
C18 C23 H23 119.5(19) ?

loop_
_geom_bond_atom_site_label_1
_geom_bond_atom_site_label_2
_geom_bond_site_symmetry_2
_geom_bond_distance
_geom_bond_publ_flag
Co N3 . 1.888(2) yes
Co N4 . 1.890(2) yes
Co N2 . 1.892(2) yes
Co N1 . 1.893(2) yes
Co N5 . 2.000(2) yes
Co S . 2.2800(8) yes
S C18 . 1.761(3) yes
N1 C1 . 1.301(3) ?
N1 O1 . 1.326(3) ?
N2 C3 . 1.291(3) ?
N2 O2 . 1.358(3) ?
N3 C5 . 1.299(3) ?
N3 O3 . 1.331(3) ?
N4 C7 . 1.292(3) ?
N4 O4 . 1.354(3) ?
N5 C9 . 1.337(3) ?
N5 C13 . 1.344(3) ?
O2 H2 . .95(4) ?
O4 H4 . 1.00(3) ?
C1 C3 . 1.460(4) ?
C1 C2 . 1.488(4) ?
C2 H2A . .96 ?
C2 H2B . .96 ?
C2 H2C . .96 ?
C3 C4 . 1.495(4) ?
C4 H4A . .96 ?
C4 H4B . .96 ?
C4 H4C . .96 ?
C5 C7 . 1.458(4) ?
C5 C6 . 1.495(4) ?
C6 H6A . .96 ?
C6 H6B . .96 ?
C6 H6C . .96 ?
C7 C8 . 1.494(4) ?
C8 H8A . .96 ?
C8 H8B . .96 ?
C8 H8C . .96 ?
C9 C10 . 1.374(4) ?
C9 H9 . 1.00(3) ?
C10 C11 . 1.383(4) ?
C10 H10 . .92(3) ?
C11 C12 . 1.383(4) ?
C11 C14 . 1.529(3) ?
C12 C13 . 1.371(4) ?
C12 H12 . .87(3) ?
C13 H13 . .95(3) ?
C14 C17 . 1.527(4) ?
C14 C15 . 1.529(4) ?
C14 C16 . 1.530(4) ?
C15 H15A . .96 ?
C15 H15B . .96 ?
C15 H15C . .96 ?
C16 H16A . .96 ?
C16 H16B . .96 ?
C16 H16C . .96 ?
C17 H17A . .96 ?
C17 H17B . .96 ?
C17 H17C . .96 ?
C18 C23 . 1.385(4) ?
C18 C19 . 1.392(4) ?
C19 C20 . 1.377(4) ?
C19 H19 . .95(3) ?
C20 C21 . 1.360(5) ?
C20 H20 . .94(3) ?
C21 C22 . 1.367(5) ?
C21 H21 . .94(4) ?
C22 C23 . 1.378(4) ?
C22 H22 . .88(3) ?
C23 H23 . .89(3) ?

loop_
_geom_hbond_atom_site_label_D
_geom_hbond_atom_site_label_H
_geom_hbond_atom_site_label_A
_geom_hbond_site_symmetry_A
_geom_hbond_distance_DH
_geom_hbond_distance_HA
_geom_hbond_distance_DA
_geom_hbond_angle_DHA
O4 H4 O1 1_555 1.00(3) 1.53(4) 2.506(3) 167(3)
O2 H2 O3 1_555 0.95(4) 1.57(4) 2.506(3) 168(3)

loop_
_geom_torsion_atom_site_label_1
_geom_torsion_atom_site_label_2
_geom_torsion_atom_site_label_3
_geom_torsion_atom_site_label_4
_geom_torsion
Co S C18 C19 -74.6(2)
Co S C18 C23 113.0(2)
N1 Co S C18 -160.92(11)
N4 Co S C18 -61.77(11)
N1 Co N5 C9 47.6(2)
N4 Co N5 C9 -51.3(2)
N1 Co N5 C13 -131.7(2)
N4 Co N5 C13 129.4(2)
